data_2000907
loop_
_publ_author_name
'Mori, Y.'
'Matsuyama, Y.'
'Yamada, S.'
'Maeda, K.'

_publ_section_title
;
 Structures of 2,2'-polymethylene-1,1'-biisoquinolinium dibromides
;
_journal_issue 5
_journal_name_full 'Acta Crystallographica Section C'
_journal_page_first 894
_journal_page_last 897
_journal_paper_doi 10.1107/S0108270191011885
_journal_volume 48
_journal_year 1992
_chemical_formula_moiety 'C21 H18 Br2 N2,H2 O1'
_chemical_formula_sum 'C21 H20 Br2 N2 O'
_chemical_formula_weight 476.17
_space_group_crystal_system triclinic
_space_group_IT_number 2
_space_group_name_Hall '-P 1'
_space_group_name_H-M_alt 'P -1'
_cell_angle_alpha 95.320(10)
_cell_angle_beta 92.64(2)
_cell_angle_gamma 114.70(2)
_cell_formula_units_Z 2
_cell_length_a 9.934(2)
_cell_length_b 13.285(3)
_cell_length_c 7.9690(10)
_cell_volume 947.2(3)
_diffrn_radiation_type Mo
_diffrn_radiation_wavelength 0.71068
_exptl_absorpt_coefficient_mu 4.25
_exptl_crystal_density_diffrn 1.67
_exptl_crystal_F_000 476
_cod_data_source_file as0544.cif
_cod_data_source_block as0544_structure_2_of_2
_cod_depositor_comments
;
 Updating space group information and adding the symmetry operation list.

 Antanas Vaitkus,
 2018-06-14

 Marking attached hydrogen atoms.

 Antanas Vaitkus,
 2017-03-24
;
_cod_original_cell_volume 947.1(3)
_cod_original_formula_sum 'C21 H20 Br2 N2 O1'
_cod_database_code 2000907

loop_
_space_group_symop_id
_space_group_symop_operation_xyz
1 x,y,z
2 -x,-y,-z

loop_
_atom_site_label
_atom_site_fract_x
_atom_site_fract_y
_atom_site_fract_z
_atom_site_attached_hydrogens
C(1) .2801(4) .7358(3) .0982(5) 0
N(2) .3409(4) .7585(3) .2589(4) 0
C(3) .4549(4) .7329(4) .3072(6) 0
C(4) .5150(5) .6869(4) .1918(6) 0
C(5) .4566(4) .6602(3) .0206(5) 0
C(6) .5133(5) .6093(4) -.1046(7) 0
C(7) .4470(6) .5777(4) -.2644(7) 0
C(8) .3147(5) .5924(4) -.3082(6) 0
C(9) .2593(5) .6434(4) -.1927(5) 0
C(10) .3303(4) .6805(3) -.0264(5) 0
C(11) .1620(4) .7744(3) .0540(5) 0
N(12) .0381(4) .7354(3) .1360(4) 0
C(13) -.0757(5) .7644(4) .1037(6) 0
C(14) -.0693(5) .8319(4) -.0175(6) 0
C(15) .0587(5) .8780(3) -.1026(5) 0
C(16) .0725(6) .9524(4) -.2258(6) 0
C(17) .2018(6) 1.0003(4) -.2963(6) 0
C(18) .3258(6) .9782(4) -.2508(6) 0
C(19) .3159(5) .9048(4) -.1379(6) 0
C(20) .1810(4) .8517(3) -.0615(5) 0
C(21) .2778(6) .8088(4) .3923(6) 0
C(22) .1240(6) .7256(5) .4270(6) 0
C(23) .0255(5) .6612(4) .2670(6) 0
Br(1) .15596(5) .44139(4) .25260(7) 0
Br(2) .33962(5) .09463(4) .28602(6) 0
O .2311(5) .2794(4) .5080(5) 2
H(3) .492(5) .758(4) .417(6) 0
H(4) .614(9) .676(6) .230(10) 0
H(6) .603(6) .595(4) -.071(7) 0
H(7) .487(8) .530(6) -.378(9) 0
H(8) .267(6) .567(5) -.421(7) 0
H(9) .182(7) .654(5) -.216(8) 0
H(13) -.160(5) .740(4) .177(6) 0
H(14) -.130(9) .855(7) -.033(10) 0
H(16) -.010(6) .966(4) -.244(6) 0
H(17) .201(6) 1.042(5) -.383(7) 0
H(18) .408(5) 1.008(4) -.305(6) 0
H(19) .405(5) .895(4) -.100(6) 0
H(211) .273(5) .873(4) .354(6) 0
H(212) .340(7) .830(5) .514(8) 0
H(221) .084(7) .765(5) .491(7) 0
H(222) .123(7) .670(6) .508(8) 0
H(231) -.069(7) .635(5) .295(7) 0
H(232) .035(6) .591(5) .191(7) 0

loop_
_geom_bond_atom_site_label_1
_geom_bond_atom_site_label_2
_geom_bond_distance
C(1) N(2) 1.342(6)
C(1) C(10) 1.411(6)
C(1) C(11) 1.504(6)
N(2) C(3) 1.361(6)
N(2) C(21) 1.499(7)
C(3) C(4) 1.352(7)
C(4) C(5) 1.410(7)
C(5) C(6) 1.420(7)
C(5) C(10) 1.429(6)
C(6) C(7) 1.351(8)
C(7) C(8) 1.440(8)
C(8) C(9) 1.361(7)
C(9) C(10) 1.414(7)
C(11) N(12) 1.346(6)
C(3) H(3) .91(5)
C(4) H(4) 1.09(9)
C(6) H(6) 1.02(6)
C(7) H(7) 1.23(8)
C(8) H(8) .96(6)
C(9) H(9) .85(7)
C(13) H(13) 1.01(5)
C(14) H(14) .79(9)
C(16) H(16) .92(6)
C(11) C(20) 1.402(6)
N(12) C(13) 1.360(6)
N(12) C(23) 1.476(6)
C(13) C(14) 1.363(7)
C(14) C(15) 1.399(7)
C(15) C(16) 1.428(7)
C(15) C(20) 1.430(6)
C(16) C(17) 1.349(9)
C(17) C(18) 1.420(8)
C(18) C(19) 1.364(7)
C(19) C(20) 1.425(7)
C(21) C(22) 1.522(8)
C(22) C(23) 1.516(8)
C(17) H(17) .92(6)
C(18) H(18) .90(5)
C(19) H(19) .98(5)
C(21) H(211) .95(5)
C(21) H(212) 1.07(7)
C(22) H(221) .91(7)
C(22) H(222) 1.02(8)
C(23) H(231) .90(7)
C(23) H(232) 1.11(6)
